data_7203150
loop_
_publ_author_name
'Bacchi, Alessia'
'Bosetti, Elsa'
'Carcelli, Mauro'
'Pelagatti, Paolo'
'Pelizzi, Giancarlo'
'Rogolino, Dominga'

_publ_section_title
;
 Triarylcarbinol derivatives barter intermolecular interactions to
 accommodate substituents and create polymorphs
;
_journal_issue 3
_journal_name_full CrystEngComm
_journal_page_first 233
_journal_paper_doi 10.1039/b513876k
_journal_volume 8
_journal_year 2006
_chemical_formula_sum 'C21 H21 N O'
_chemical_formula_weight 303.39
_chemical_name_systematic
;
?
;
_space_group_IT_number 14
_symmetry_cell_setting monoclinic
_symmetry_space_group_name_Hall '-P 2ybc'
_symmetry_space_group_name_H-M 'P 1 21/c 1'
_atom_sites_solution_hydrogens geom
_atom_sites_solution_primary direct
_atom_sites_solution_secondary difmap
_audit_creation_method SHELXL-97
_cell_angle_alpha 90.00
_cell_angle_beta 90.444(2)
_cell_angle_gamma 90.00
_cell_formula_units_Z 8
_cell_length_a 10.5311(8)
_cell_length_b 17.5750(10)
_cell_length_c 18.4490(10)
_cell_measurement_temperature 293(2)
_cell_volume 3414.5(4)
_computing_cell_refinement
;
SAINT: SAX, Area Detector Integration, Siemens Analytical instruments
INC., Madison, Wisconsin, USA.
;
_computing_data_collection
;
SAINT: SAX, Area Detector Integration, Siemens Analytical instruments
INC., Madison, Wisconsin, USA.
;
_computing_data_reduction
;
SAINT: SAX, Area Detector Integration, Siemens Analytical instruments
INC., Madison, Wisconsin, USA.
SADABS: Siemens Area Detector Absorption Correction Software,
Sheldrick G., 1996, University of Goettingen, Germany.
;
_computing_molecular_graphics 'Ortep-3 for Windows (Farrugia, 1997)'
_computing_publication_material
;
PARST - M. Nardelli, J. Appl. Crystallogr. 1995, 28, 659
;
_computing_structure_refinement 'SHELXL-97 (Sheldrick, 1997)'
_computing_structure_solution 'SIR97 (Altomare et al., 1997)'
_diffrn_ambient_temperature 293(2)
_diffrn_detector_area_resol_mean 8.2
_diffrn_measured_fraction_theta_full 0.996
_diffrn_measured_fraction_theta_max 0.996
_diffrn_measurement_device_type 'Bruker AXS CCD diffractometer'
_diffrn_measurement_method '\w scan'
_diffrn_radiation_monochromator graphite
_diffrn_radiation_source 'fine-focus sealed tube'
_diffrn_radiation_type MoK\a
_diffrn_radiation_wavelength 0.71069
_diffrn_reflns_av_R_equivalents 0.0362
_diffrn_reflns_av_sigmaI/netI 0.0333
_diffrn_reflns_limit_h_max 9
_diffrn_reflns_limit_h_min -11
_diffrn_reflns_limit_k_max 18
_diffrn_reflns_limit_k_min -18
_diffrn_reflns_limit_l_max 19
_diffrn_reflns_limit_l_min -19
_diffrn_reflns_number 14718
_diffrn_reflns_theta_full 22.27
_diffrn_reflns_theta_max 22.27
_diffrn_reflns_theta_min 1.60
_exptl_absorpt_coefficient_mu 0.072
_exptl_absorpt_correction_T_max 1.0
_exptl_absorpt_correction_T_min 0.652882
_exptl_absorpt_correction_type 'symmetry related measurements'
_exptl_absorpt_process_details 'as implemented in SAINT+/SADABS package'
_exptl_crystal_colour 'pale orange'
_exptl_crystal_density_diffrn 1.180
_exptl_crystal_density_method 'not measured'
_exptl_crystal_description prisms
_exptl_crystal_F_000 1296
_exptl_crystal_size_max 0.15
_exptl_crystal_size_mid 0.04
_exptl_crystal_size_min 0.03
_refine_diff_density_max 0.131
_refine_diff_density_min -0.129
_refine_diff_density_rms 0.029
_refine_ls_extinction_coef 0.0065(6)
_refine_ls_extinction_expression Fc^*^=kFc[1+0.001xFc^2^\l^3^/sin(2\q)]^-1/4^
_refine_ls_extinction_method SHELXL
_refine_ls_goodness_of_fit_ref 1.019
_refine_ls_hydrogen_treatment mixed
_refine_ls_matrix_type full
_refine_ls_number_parameters 584
_refine_ls_number_reflns 4321
_refine_ls_number_restraints 0
_refine_ls_restrained_S_all 1.019
_refine_ls_R_factor_all 0.0606
_refine_ls_R_factor_gt 0.0365
_refine_ls_shift/su_max 0.001
_refine_ls_shift/su_mean 0.000
_refine_ls_structure_factor_coef Fsqd
_refine_ls_weighting_details 'calc w=1/[\s^2^(Fo^2^)+(0.0584P)^2^+0.0382P] where P=(Fo^2^+2Fc^2^)/3'
_refine_ls_weighting_scheme calc
_refine_ls_wR_factor_gt 0.0900
_refine_ls_wR_factor_ref 0.1028
_reflns_number_gt 3038
_reflns_number_total 4321
_reflns_threshold_expression >2sigma(I)
_cod_data_source_file b513876k.txt
_cod_data_source_block SO
_cod_original_sg_symbol_H-M P21/c
_cod_database_code 7203150

loop_
_symmetry_equiv_pos_as_xyz
'x, y, z'
'-x, y+1/2, -z+1/2'
'-x, -y, -z'
'x, -y-1/2, z-1/2'

loop_
_atom_site_label
_atom_site_type_symbol
_atom_site_fract_x
_atom_site_fract_y
_atom_site_fract_z
_atom_site_U_iso_or_equiv
_atom_site_adp_type
_atom_site_occupancy
_atom_site_symmetry_multiplicity
_atom_site_calc_flag
_atom_site_refinement_flags
_atom_site_disorder_assembly
_atom_site_disorder_group
N1 N 0.53456(16) 0.33225(11) 0.00398(10) 0.0658(5) Uani 1 1 d . . .
N2 N 1.03214(16) 0.12991(10) 0.38119(10) 0.0574(5) Uani 1 1 d . . .
O1 O -0.06470(14) 0.34327(9) 0.03260(9) 0.0663(5) Uani 1 1 d . . .
O2 O 0.43685(14) 0.12256(9) 0.34653(9) 0.0598(4) Uani 1 1 d . . .
C1 C 0.01005(18) 0.30115(12) 0.08471(11) 0.0502(5) Uani 1 1 d . . .
C2 C 0.15042(18) 0.30709(12) 0.06475(10) 0.0482(5) Uani 1 1 d . . .
C3 C 0.2021(2) 0.37726(13) 0.04832(12) 0.0556(6) Uani 1 1 d . . .
C4 C 0.3276(2) 0.38585(13) 0.02974(12) 0.0565(6) Uani 1 1 d . . .
C5 C 0.40887(19) 0.32394(12) 0.02686(11) 0.0507(5) Uani 1 1 d . . .
C6 C 0.3581(2) 0.25330(13) 0.04366(12) 0.0558(6) Uani 1 1 d . . .
C7 C 0.2317(2) 0.24592(14) 0.06183(12) 0.0541(6) Uani 1 1 d . . .
C8 C -0.0167(2) 0.33922(11) 0.15764(11) 0.0508(5) Uani 1 1 d . . .
C9 C 0.0764(3) 0.35290(13) 0.20892(13) 0.0632(6) Uani 1 1 d . . .
C10 C 0.0478(3) 0.38744(14) 0.27412(15) 0.0741(7) Uani 1 1 d . . .
C11 C -0.0746(3) 0.40819(14) 0.28878(16) 0.0726(7) Uani 1 1 d . . .
C12 C -0.1689(3) 0.39474(13) 0.23947(15) 0.0696(7) Uani 1 1 d . . .
C13 C -0.1408(2) 0.35979(12) 0.17402(14) 0.0601(6) Uani 1 1 d . . .
C14 C -0.03375(18) 0.21820(12) 0.08528(12) 0.0514(5) Uani 1 1 d . . .
C15 C -0.0339(2) 0.17497(14) 0.14729(14) 0.0634(6) Uani 1 1 d . . .
C16 C -0.0668(3) 0.09905(16) 0.14620(18) 0.0777(8) Uani 1 1 d . . .
C17 C -0.0997(3) 0.06457(18) 0.08287(19) 0.0848(8) Uani 1 1 d . . .
C18 C -0.1022(3) 0.10658(19) 0.02073(19) 0.0891(9) Uani 1 1 d . . .
C19 C -0.0697(2) 0.18279(17) 0.02170(15) 0.0724(7) Uani 1 1 d . . .
C20 C 0.6193(3) 0.26699(19) 0.0110(2) 0.0763(8) Uani 1 1 d . . .
C21 C 0.5955(3) 0.40481(18) 0.0157(2) 0.0795(8) Uani 1 1 d . . .
C22 C 0.50954(18) 0.16164(11) 0.29207(11) 0.0488(5) Uani 1 1 d . . .
C23 C 0.64989(18) 0.15525(11) 0.31255(10) 0.0463(5) Uani 1 1 d . . .
C24 C 0.7314(2) 0.21615(12) 0.31656(11) 0.0509(5) Uani 1 1 d . . .
C25 C 0.8572(2) 0.20816(13) 0.33700(11) 0.0522(6) Uani 1 1 d . . .
C26 C 0.90746(19) 0.13770(12) 0.35530(10) 0.0477(5) Uani 1 1 d . . .
C27 C 0.8257(2) 0.07552(13) 0.35024(12) 0.0560(6) Uani 1 1 d . . .
C28 C 0.7002(2) 0.08444(12) 0.32967(12) 0.0547(6) Uani 1 1 d . . .
C29 C 0.47960(19) 0.12065(11) 0.22083(11) 0.0497(5) Uani 1 1 d . . .
C30 C 0.5692(2) 0.11174(13) 0.16745(12) 0.0576(6) Uani 1 1 d . . .
C31 C 0.5391(3) 0.07639(14) 0.10240(14) 0.0697(7) Uani 1 1 d . . .
C32 C 0.4195(3) 0.05007(15) 0.09015(16) 0.0776(8) Uani 1 1 d . . .
C33 C 0.3296(3) 0.05877(15) 0.14246(17) 0.0804(8) Uani 1 1 d . . .
C34 C 0.3584(2) 0.09379(14) 0.20747(15) 0.0673(7) Uani 1 1 d . . .
C35 C 0.46765(18) 0.24501(11) 0.28806(11) 0.0493(5) Uani 1 1 d . . .
C36 C 0.4252(2) 0.28219(15) 0.34898(15) 0.0663(7) Uani 1 1 d . . .
C37 C 0.3980(3) 0.35908(16) 0.34764(17) 0.0811(8) Uani 1 1 d . . .
C38 C 0.4113(3) 0.39988(17) 0.28595(17) 0.0820(8) Uani 1 1 d . . .
C39 C 0.4509(3) 0.36431(15) 0.22498(16) 0.0801(8) Uani 1 1 d . . .
C40 C 0.4788(2) 0.28736(14) 0.22575(14) 0.0682(7) Uani 1 1 d . . .
C41 C 1.1216(3) 0.19052(18) 0.36435(19) 0.0723(7) Uani 1 1 d . . .
C42 C 1.0882(3) 0.05420(17) 0.3782(2) 0.0797(8) Uani 1 1 d . . .
H1O H -0.025(3) 0.3453(15) -0.0079(16) 0.101(11) Uiso 1 1 d . . .
H2O H 0.467(2) 0.1357(14) 0.3897(14) 0.090(10) Uiso 1 1 d . . .
H3 H 0.1501(18) 0.4197(12) 0.0509(10) 0.056(6) Uiso 1 1 d . . .
H4 H 0.3608(19) 0.4372(13) 0.0190(11) 0.070(7) Uiso 1 1 d . . .
H6 H 0.4104(18) 0.2076(11) 0.0426(10) 0.055(6) Uiso 1 1 d . . .
H7 H 0.2046(17) 0.1960(11) 0.0714(10) 0.050(6) Uiso 1 1 d . . .
H9 H 0.163(2) 0.3380(11) 0.1999(11) 0.067(7) Uiso 1 1 d . . .
H10 H 0.116(2) 0.3967(14) 0.3060(14) 0.092(9) Uiso 1 1 d . . .
H11 H -0.093(2) 0.4314(15) 0.3365(15) 0.101(9) Uiso 1 1 d . . .
H12 H -0.262(2) 0.4092(13) 0.2485(13) 0.092(8) Uiso 1 1 d . . .
H13 H -0.209(2) 0.3503(12) 0.1375(13) 0.075(7) Uiso 1 1 d . . .
H15 H -0.0112(18) 0.2001(11) 0.1930(12) 0.061(6) Uiso 1 1 d . . .
H16 H -0.066(2) 0.0727(14) 0.1912(14) 0.089(9) Uiso 1 1 d . . .
H17 H -0.130(2) 0.0089(17) 0.0793(15) 0.112(9) Uiso 1 1 d . . .
H18 H -0.131(3) 0.0843(17) -0.0251(18) 0.121(11) Uiso 1 1 d . . .
H19 H -0.074(2) 0.2141(13) -0.0203(13) 0.074(7) Uiso 1 1 d . . .
H24 H 0.7010(17) 0.2675(11) 0.3050(10) 0.055(6) Uiso 1 1 d . . .
H25 H 0.9130(19) 0.2530(12) 0.3380(10) 0.061(6) Uiso 1 1 d . . .
H27 H 0.8555(18) 0.0248(12) 0.3612(11) 0.062(6) Uiso 1 1 d . . .
H28 H 0.640(2) 0.0387(12) 0.3270(11) 0.072(6) Uiso 1 1 d . . .
H30 H 0.652(2) 0.1313(10) 0.1751(10) 0.055(6) Uiso 1 1 d . . .
H31 H 0.608(2) 0.0725(13) 0.0651(14) 0.094(8) Uiso 1 1 d . . .
H32 H 0.402(2) 0.0236(14) 0.0460(15) 0.093(8) Uiso 1 1 d . . .
H33 H 0.250(2) 0.0438(13) 0.1357(13) 0.083(8) Uiso 1 1 d . . .
H34 H 0.300(2) 0.1026(13) 0.2447(13) 0.084(8) Uiso 1 1 d . . .
H36 H 0.415(2) 0.2521(12) 0.3905(13) 0.069(7) Uiso 1 1 d . . .
H37 H 0.372(2) 0.3828(15) 0.3924(16) 0.103(9) Uiso 1 1 d . . .
H38 H 0.397(2) 0.4525(17) 0.2857(14) 0.107(10) Uiso 1 1 d . . .
H39 H 0.464(2) 0.3909(15) 0.1801(16) 0.105(9) Uiso 1 1 d . . .
H40 H 0.504(2) 0.2617(12) 0.1829(13) 0.074(7) Uiso 1 1 d . . .
H211 H 0.552(3) 0.4436(17) -0.0155(15) 0.111(11) Uiso 1 1 d . . .
H212 H 0.677(3) 0.4000(14) 0.0038(13) 0.089(9) Uiso 1 1 d . . .
H213 H 0.588(2) 0.4236(14) 0.0684(16) 0.103(10) Uiso 1 1 d . . .
H221 H 0.696(3) 0.2803(13) -0.0066(13) 0.084(8) Uiso 1 1 d . . .
H222 H 0.586(2) 0.2201(15) -0.0152(13) 0.088(9) Uiso 1 1 d . . .
H223 H 0.632(2) 0.2524(14) 0.0628(15) 0.090(9) Uiso 1 1 d . . .
H411 H 1.098(2) 0.2371(16) 0.3865(15) 0.096(10) Uiso 1 1 d . . .
H412 H 1.208(3) 0.1776(14) 0.3848(14) 0.095(8) Uiso 1 1 d . . .
H413 H 1.134(3) 0.1992(16) 0.3135(17) 0.115(11) Uiso 1 1 d . . .
H421 H 1.183(2) 0.0603(12) 0.3925(12) 0.077(7) Uiso 1 1 d . . .
H422 H 1.085(2) 0.0347(16) 0.3301(16) 0.101(10) Uiso 1 1 d . . .
H423 H 1.045(2) 0.0217(16) 0.4138(15) 0.101(10) Uiso 1 1 d . . .

loop_
_atom_site_aniso_label
_atom_site_aniso_U_11
_atom_site_aniso_U_22
_atom_site_aniso_U_33
_atom_site_aniso_U_23
_atom_site_aniso_U_13
_atom_site_aniso_U_12
N1 0.0464(11) 0.0722(13) 0.0789(14) 0.0038(10) 0.0135(10) -0.0037(10)
N2 0.0464(11) 0.0620(12) 0.0638(12) -0.0035(9) -0.0016(9) 0.0044(9)
O1 0.0510(9) 0.0903(12) 0.0577(11) 0.0193(9) 0.0062(8) 0.0124(8)
O2 0.0547(9) 0.0702(10) 0.0548(10) 0.0076(8) 0.0088(8) -0.0068(7)
C1 0.0438(12) 0.0595(13) 0.0472(13) 0.0069(11) 0.0032(10) 0.0044(10)
C2 0.0465(12) 0.0563(14) 0.0418(12) 0.0051(10) 0.0039(9) 0.0026(11)
C3 0.0509(15) 0.0523(14) 0.0638(15) -0.0004(11) 0.0078(11) 0.0058(12)
C4 0.0530(15) 0.0530(14) 0.0635(15) 0.0026(11) 0.0080(11) -0.0048(12)
C5 0.0454(13) 0.0607(14) 0.0462(13) 0.0029(10) 0.0067(10) -0.0018(11)
C6 0.0468(14) 0.0578(15) 0.0628(15) 0.0062(12) 0.0077(11) 0.0080(12)
C7 0.0508(14) 0.0517(14) 0.0599(15) 0.0098(11) 0.0064(10) -0.0001(12)
C8 0.0514(13) 0.0510(12) 0.0502(13) 0.0058(10) 0.0095(11) 0.0001(10)
C9 0.0603(17) 0.0708(16) 0.0584(17) -0.0017(12) 0.0056(13) 0.0026(13)
C10 0.081(2) 0.0792(18) 0.0619(18) -0.0097(14) 0.0010(16) -0.0018(15)
C11 0.096(2) 0.0591(15) 0.0627(18) -0.0054(13) 0.0219(17) -0.0001(14)
C12 0.0720(19) 0.0595(15) 0.078(2) 0.0009(14) 0.0248(16) 0.0036(13)
C13 0.0559(15) 0.0630(15) 0.0617(16) 0.0031(12) 0.0109(13) -0.0004(12)
C14 0.0409(12) 0.0634(14) 0.0500(14) -0.0024(12) 0.0089(10) -0.0004(10)
C15 0.0754(17) 0.0606(16) 0.0542(16) -0.0010(14) 0.0084(13) -0.0055(12)
C16 0.093(2) 0.0675(19) 0.073(2) 0.0036(17) 0.0191(16) -0.0072(14)
C17 0.084(2) 0.0713(19) 0.099(3) -0.0125(19) 0.0134(17) -0.0147(15)
C18 0.102(2) 0.091(2) 0.075(2) -0.0218(19) 0.0004(17) -0.0194(17)
C19 0.0764(18) 0.084(2) 0.0572(18) -0.0018(16) 0.0045(13) -0.0122(14)
C20 0.0476(16) 0.093(2) 0.089(2) 0.0092(19) 0.0136(15) 0.0068(16)
C21 0.0534(18) 0.088(2) 0.097(3) 0.0038(19) 0.0081(17) -0.0150(16)
C22 0.0480(12) 0.0521(12) 0.0465(13) 0.0030(10) 0.0065(10) -0.0042(10)
C23 0.0460(12) 0.0483(13) 0.0445(12) 0.0009(10) 0.0027(9) -0.0016(10)
C24 0.0497(14) 0.0471(14) 0.0560(14) 0.0032(11) 0.0026(10) 0.0020(11)
C25 0.0466(14) 0.0509(14) 0.0591(14) 0.0001(11) 0.0054(11) -0.0069(11)
C26 0.0468(13) 0.0553(14) 0.0412(12) -0.0030(10) 0.0036(10) 0.0029(11)
C27 0.0597(16) 0.0480(14) 0.0601(15) 0.0019(11) -0.0012(11) 0.0042(12)
C28 0.0527(15) 0.0514(14) 0.0601(14) 0.0011(11) -0.0005(11) -0.0051(11)
C29 0.0503(14) 0.0465(12) 0.0522(13) 0.0012(10) 0.0005(11) -0.0023(10)
C30 0.0559(16) 0.0587(14) 0.0583(16) -0.0014(12) 0.0026(13) -0.0014(12)
C31 0.0788(19) 0.0704(16) 0.0599(17) -0.0097(13) 0.0028(15) 0.0045(14)
C32 0.101(2) 0.0670(17) 0.0643(19) -0.0144(14) -0.0078(18) -0.0043(15)
C33 0.073(2) 0.0786(18) 0.089(2) -0.0078(16) -0.0155(18) -0.0226(15)
C34 0.0612(17) 0.0733(16) 0.0673(18) -0.0071(14) 0.0014(14) -0.0124(13)
C35 0.0454(12) 0.0550(13) 0.0475(13) -0.0030(11) -0.0010(10) 0.0005(10)
C36 0.0753(17) 0.0648(17) 0.0587(16) -0.0009(14) 0.0047(13) 0.0049(13)
C37 0.103(2) 0.0691(19) 0.071(2) -0.0165(17) 0.0061(16) 0.0158(15)
C38 0.103(2) 0.0570(18) 0.086(2) -0.0056(18) -0.0154(17) 0.0120(15)
C39 0.116(2) 0.0617(17) 0.0622(19) 0.0042(16) -0.0091(16) 0.0115(15)
C40 0.0907(19) 0.0617(16) 0.0523(16) -0.0004(14) 0.0014(13) 0.0103(13)
C41 0.0486(16) 0.088(2) 0.080(2) 0.0054(17) 0.0057(15) -0.0060(15)
C42 0.0638(19) 0.080(2) 0.095(2) -0.0164(19) -0.0100(18) 0.0202(15)

loop_
_atom_type_symbol
_atom_type_description
_atom_type_scat_dispersion_real
_atom_type_scat_dispersion_imag
_atom_type_scat_source
C C 0.0033 0.0016 'International Tables Vol C Tables 4.2.6.8 and 6.1.1.4'
H H 0.0000 0.0000 'International Tables Vol C Tables 4.2.6.8 and 6.1.1.4'
N N 0.0061 0.0033 'International Tables Vol C Tables 4.2.6.8 and 6.1.1.4'
O O 0.0106 0.0060 'International Tables Vol C Tables 4.2.6.8 and 6.1.1.4'

loop_
_geom_angle_atom_site_label_1
_geom_angle_atom_site_label_2
_geom_angle_atom_site_label_3
_geom_angle
_geom_angle_site_symmetry_1
_geom_angle_site_symmetry_3
_geom_angle_publ_flag
C5 N1 C21 117.9(2) . . ?
C5 N1 C20 118.1(2) . . ?
C21 N1 C20 114.2(2) . . ?
C26 N2 C42 117.12(19) . . ?
C26 N2 C41 117.51(19) . . ?
C42 N2 C41 113.4(2) . . ?
O1 C1 C14 109.31(16) . . ?
O1 C1 C2 109.14(16) . . ?
C14 C1 C2 111.03(16) . . ?
O1 C1 C8 104.97(16) . . ?
C14 C1 C8 110.69(16) . . ?
C2 C1 C8 111.50(16) . . ?
C7 C2 C3 116.3(2) . . ?
C7 C2 C1 123.97(19) . . ?
C3 C2 C1 119.77(18) . . ?
C4 C3 C2 122.2(2) . . ?
C3 C4 C5 121.2(2) . . ?
C4 C5 C6 117.04(19) . . ?
C4 C5 N1 121.02(19) . . ?
C6 C5 N1 121.84(19) . . ?
C7 C6 C5 120.8(2) . . ?
C2 C7 C6 122.5(2) . . ?
C9 C8 C13 118.0(2) . . ?
C9 C8 C1 123.01(19) . . ?
C13 C8 C1 118.9(2) . . ?
C8 C9 C10 121.0(2) . . ?
C11 C10 C9 120.1(3) . . ?
C12 C11 C10 120.3(3) . . ?
C11 C12 C13 119.9(3) . . ?
C12 C13 C8 120.7(2) . . ?
C15 C14 C19 117.2(2) . . ?
C15 C14 C1 122.4(2) . . ?
C19 C14 C1 120.4(2) . . ?
C14 C15 C16 121.7(3) . . ?
C17 C16 C15 120.4(3) . . ?
C16 C17 C18 119.0(3) . . ?
C17 C18 C19 120.7(3) . . ?
C14 C19 C18 121.0(3) . . ?
O2 C22 C23 108.10(16) . . ?
O2 C22 C29 105.51(16) . . ?
C23 C22 C29 111.76(16) . . ?
O2 C22 C35 109.58(15) . . ?
C23 C22 C35 111.11(15) . . ?
C29 C22 C35 110.58(16) . . ?
C24 C23 C28 116.68(19) . . ?
C24 C23 C22 124.02(18) . . ?
C28 C23 C22 119.28(18) . . ?
C23 C24 C25 122.2(2) . . ?
C24 C25 C26 121.4(2) . . ?
C25 C26 C27 116.67(19) . . ?
C25 C26 N2 121.69(18) . . ?
C27 C26 N2 121.56(19) . . ?
C28 C27 C26 121.3(2) . . ?
C27 C28 C23 121.8(2) . . ?
C30 C29 C34 118.1(2) . . ?
C30 C29 C22 122.00(19) . . ?
C34 C29 C22 119.89(19) . . ?
C29 C30 C31 121.1(2) . . ?
C32 C31 C30 120.1(3) . . ?
C31 C32 C33 119.4(3) . . ?
C32 C33 C34 121.0(3) . . ?
C33 C34 C29 120.3(3) . . ?
C40 C35 C36 117.1(2) . . ?
C40 C35 C22 122.12(19) . . ?
C36 C35 C22 120.62(19) . . ?
C35 C36 C37 121.2(3) . . ?
C38 C37 C36 120.7(3) . . ?
C37 C38 C39 119.2(3) . . ?
C38 C39 C40 120.6(3) . . ?
C35 C40 C39 121.2(2) . . ?

loop_
_geom_bond_atom_site_label_1
_geom_bond_atom_site_label_2
_geom_bond_distance
_geom_bond_site_symmetry_2
_geom_bond_publ_flag
N1 C5 1.400(3) . ?
N1 C21 1.443(3) . ?
N1 C20 1.459(3) . ?
N2 C26 1.400(2) . ?
N2 C42 1.457(3) . ?
N2 C41 1.457(3) . ?
O1 C1 1.442(2) . ?
O2 C22 1.442(2) . ?
C1 C14 1.529(3) . ?
C1 C2 1.530(3) . ?
C1 C8 1.531(3) . ?
C2 C7 1.376(3) . ?
C2 C3 1.383(3) . ?
C3 C4 1.376(3) . ?
C4 C5 1.386(3) . ?
C5 C6 1.388(3) . ?
C6 C7 1.381(3) . ?
C8 C9 1.378(3) . ?
C8 C13 1.392(3) . ?
C9 C10 1.383(3) . ?
C10 C11 1.369(4) . ?
C11 C12 1.362(4) . ?
C12 C13 1.389(3) . ?
C14 C15 1.373(3) . ?
C14 C19 1.378(3) . ?
C15 C16 1.379(3) . ?
C16 C17 1.359(4) . ?
C17 C18 1.364(4) . ?
C18 C19 1.383(4) . ?
C22 C23 1.527(3) . ?
C22 C29 1.530(3) . ?
C22 C35 1.532(3) . ?
C23 C24 1.374(3) . ?
C23 C28 1.388(3) . ?
C24 C25 1.381(3) . ?
C25 C26 1.388(3) . ?
C26 C27 1.394(3) . ?
C27 C28 1.381(3) . ?
C29 C30 1.378(3) . ?
C29 C34 1.381(3) . ?
C30 C31 1.386(3) . ?
C31 C32 1.359(4) . ?
C32 C33 1.366(4) . ?
C33 C34 1.380(4) . ?
C35 C40 1.375(3) . ?
C35 C36 1.378(3) . ?
C36 C37 1.382(3) . ?
C37 C38 1.353(4) . ?
C38 C39 1.356(4) . ?
C39 C40 1.384(3) . ?

loop_
_geom_hbond_atom_site_label_D
_geom_hbond_atom_site_label_H
_geom_hbond_atom_site_label_A
_geom_hbond_distance_DH
_geom_hbond_distance_HA
_geom_hbond_distance_DA
_geom_hbond_angle_DHA
_geom_hbond_site_symmetry_A
O1 H1O N2 0.86(3) 2.18(3) 3.018(2) 165(3) 4_465
O2 H2O N1 0.88(3) 2.29(3) 3.175(3) 177(2) 4_566
